data_1559704
loop_
_publ_author_name
'Sysoiev, Dmytro'
'Huhn, Thomas'

_publ_section_title
;
 Basic enemies of photochromism: irreversible transformation of
 fluorinated diarylethenes to polyenic enamines and enols.
;
_journal_issue 11
_journal_name_full
'Photochemical &amp; photobiological sciences : Official journal of the European Photochemistry Association and the European Society for Photobiology'
_journal_page_first 1511
_journal_page_last 1516
_journal_paper_doi 10.1039/d0pp00292e
_journal_volume 19
_journal_year 2020
_chemical_formula_moiety 'C29 H34 F6 O6'
_chemical_formula_sum 'C29 H34 F6 O6'
_chemical_formula_weight 592.56
_space_group_crystal_system monoclinic
_space_group_IT_number 15
_space_group_name_Hall '-C 2yc'
_space_group_name_H-M_alt 'C 1 2/c 1'
_atom_sites_solution_hydrogens geom
_audit_creation_method SHELXL-2013
_audit_update_record
;
2014-12-05 deposited with the CCDC.	2020-10-15 downloaded from the CCDC.
;
_cell_angle_alpha 90
_cell_angle_beta 101.844(6)
_cell_angle_gamma 90
_cell_formula_units_Z 4
_cell_length_a 21.3540(16)
_cell_length_b 12.3394(10)
_cell_length_c 10.9586(8)
_cell_measurement_reflns_used 10025
_cell_measurement_temperature 100(2)
_cell_measurement_theta_max 26.00
_cell_measurement_theta_min 1.92
_cell_volume 2826.1(4)
_computing_cell_refinement 'STOE X-AREA'
_computing_data_collection 'STOE X-AREA'
_computing_data_reduction 'STOE X-RED'
_computing_molecular_graphics 'ORTEP-3 for Windows (Farrugia, 2012)'
_computing_publication_material 'WinGX publication routines (Farrugia, 2012)'
_computing_structure_refinement 'SHELXL-2013 (Sheldrick, 2013)'
_computing_structure_solution 'SHELXS-2013 (Sheldrick, 2013)'
_diffrn_ambient_temperature 100(2)
_diffrn_detector_area_resol_mean 6.67
_diffrn_measured_fraction_theta_full 1.000
_diffrn_measured_fraction_theta_max 0.987
_diffrn_measurement_device_type 'STOE IPDS 2T'
_diffrn_measurement_method 'rotation method'
_diffrn_radiation_type MoK\a
_diffrn_radiation_wavelength 0.71073
_diffrn_reflns_av_R_equivalents 0.1355
_diffrn_reflns_av_unetI/netI 0.0788
_diffrn_reflns_Laue_measured_fraction_full 1.000
_diffrn_reflns_Laue_measured_fraction_max 0.987
_diffrn_reflns_limit_h_max 25
_diffrn_reflns_limit_h_min -25
_diffrn_reflns_limit_k_max 14
_diffrn_reflns_limit_k_min -15
_diffrn_reflns_limit_l_max 13
_diffrn_reflns_limit_l_min -13
_diffrn_reflns_number 17707
_diffrn_reflns_point_group_measured_fraction_full 1.000
_diffrn_reflns_point_group_measured_fraction_max 0.987
_diffrn_reflns_theta_full 25.242
_diffrn_reflns_theta_max 25.767
_diffrn_reflns_theta_min 1.917
_diffrn_source 'sealed X-ray tube, 12 x 0.4 mm long-fine focus'
_exptl_absorpt_coefficient_mu 0.122
_exptl_absorpt_correction_T_max 0.9829
_exptl_absorpt_correction_T_min 0.9680
_exptl_absorpt_correction_type integration
_exptl_absorpt_process_details
;
'X-SHAPE 2.07 (03-Aug-2005) Stoe & Cie, Darmstadt, Germany'
;
_exptl_crystal_colour colorless
_exptl_crystal_density_diffrn 1.393
_exptl_crystal_description prism
_exptl_crystal_F_000 1240
_exptl_crystal_preparation photochromic
_exptl_crystal_recrystallization_method 'Re-crystallisation from solvent: CHCl3/hexanes'
_exptl_crystal_size_max 0.400
_exptl_crystal_size_mid 0.400
_exptl_crystal_size_min 0.400
_refine_diff_density_max 0.201
_refine_diff_density_min -0.384
_refine_diff_density_rms 0.049
_refine_ls_extinction_method none
_refine_ls_goodness_of_fit_ref 0.953
_refine_ls_hydrogen_treatment constr
_refine_ls_matrix_type full
_refine_ls_number_parameters 186
_refine_ls_number_reflns 2669
_refine_ls_number_restraints 0
_refine_ls_restrained_S_all 0.953
_refine_ls_R_factor_all 0.0975
_refine_ls_R_factor_gt 0.0551
_refine_ls_shift/su_max 0.000
_refine_ls_shift/su_mean 0.000
_refine_ls_structure_factor_coef Fsqd
_refine_ls_weighting_details 'w=1/[\s^2^(Fo^2^)+(0.0640P)^2^] where P=(Fo^2^+2Fc^2^)/3'
_refine_ls_weighting_scheme calc
_refine_ls_wR_factor_gt 0.1111
_refine_ls_wR_factor_ref 0.1255
_reflns_Friedel_coverage 0.000
_reflns_number_gt 1756
_reflns_number_total 2669
_reflns_threshold_expression 'I > 2\s(I)'
_cod_data_source_file d0pp00292e2.cif
_cod_data_source_block shelx
_cod_original_sg_symbol_H-M 'C 2/c'
_cod_database_code 1559704
_shelx_space_group_comment
;
The symmetry employed for this shelxl refinement is uniquely defined
by the following loop, which should always be used as a source of
symmetry information in preference to the above space-group names.
They are only intended as comments.
;
_shelxl_version_number 2013-4

loop_
_space_group_symop_operation_xyz
'x, y, z'
'-x, y, -z+1/2'
'x+1/2, y+1/2, z'
'-x+1/2, y+1/2, -z+1/2'
'-x, -y, -z'
'x, -y, z-1/2'
'-x+1/2, -y+1/2, -z'
'x+1/2, -y+1/2, z-1/2'

loop_
_atom_site_label
_atom_site_type_symbol
_atom_site_fract_x
_atom_site_fract_y
_atom_site_fract_z
_atom_site_U_iso_or_equiv
_atom_site_adp_type
_atom_site_occupancy
_atom_site_site_symmetry_order
_atom_site_calc_flag
_atom_site_refinement_flags_posn
_atom_site_refinement_flags_adp
_atom_site_refinement_flags_occupancy
_atom_site_disorder_assembly
_atom_site_disorder_group
C1 C 0.18713(11) 0.6781(2) 0.0575(2) 0.0218(6) Uani 1 1 d . . . . .
H1 H 0.2256 0.6591 0.0265 0.026 Uiso 1 1 calc R U . . .
C2 C 0.14026(11) 0.7329(2) -0.0429(2) 0.0203(5) Uani 1 1 d . . . . .
C3 C 0.10837(11) 0.8269(2) -0.0448(2) 0.0203(5) Uani 1 1 d . . . . .
H3 H 0.1099 0.8745 0.0214 0.024 Uiso 1 1 calc R U . . .
C4 C 0.07148(10) 0.8393(2) -0.1693(2) 0.0190(5) Uani 1 1 d . . . . .
C5 C 0.08472(10) 0.7522(2) -0.2356(2) 0.0195(5) Uani 1 1 d . . . . .
C6 C 0.06815(11) 0.7211(2) -0.3697(2) 0.0234(6) Uani 1 1 d . . . . .
H6A H 0.1073 0.7194 -0.4016 0.028 Uiso 1 1 calc R U . . .
H6B H 0.0411 0.7773 -0.4147 0.028 Uiso 1 1 calc R U . . .
C7 C 0.03421(13) 0.6126(2) -0.3985(3) 0.0304(7) Uani 1 1 d . . . . .
H7A H 0.0256 0.6002 -0.4869 0.046 Uiso 1 1 calc R U . . .
H7B H -0.0053 0.6136 -0.3697 0.046 Uiso 1 1 calc R U . . .
H7C H 0.0610 0.5556 -0.3571 0.046 Uiso 1 1 calc R U . . .
C8 C 0.02982(11) 0.9313(2) -0.2148(2) 0.0208(5) Uani 1 1 d . . . . .
C9 C 0.05260(12) 1.0437(2) -0.1819(3) 0.0309(7) Uani 1 1 d . . . . .
C10 C 0.0000 1.1200(3) -0.2500 0.0244(8) Uani 1 2 d S T P . .
C11 C 0.24799(12) 0.7092(2) 0.2569(2) 0.0278(6) Uani 1 1 d . . . . .
H11A H 0.2570 0.7620 0.3238 0.033 Uiso 1 1 calc R U . . .
H11B H 0.2877 0.6939 0.2303 0.033 Uiso 1 1 calc R U . . .
C12 C 0.22319(11) 0.6053(2) 0.3056(2) 0.0232(6) Uani 1 1 d . . . . .
C13 C 0.20336(12) 0.5309(2) 0.1940(2) 0.0257(6) Uani 1 1 d . . . . .
H13A H 0.2411 0.5087 0.1639 0.031 Uiso 1 1 calc R U . . .
H13B H 0.1835 0.4664 0.2195 0.031 Uiso 1 1 calc R U . . .
C14 C 0.27790(13) 0.5532(3) 0.3994(3) 0.0330(7) Uani 1 1 d . . . . .
H14A H 0.2903 0.6003 0.4699 0.050 Uiso 1 1 calc R U . . .
H14B H 0.3138 0.5416 0.3606 0.050 Uiso 1 1 calc R U . . .
H14C H 0.2639 0.4851 0.4266 0.050 Uiso 1 1 calc R U . . .
C15 C 0.16608(13) 0.6294(3) 0.3658(3) 0.0352(7) Uani 1 1 d . . . . .
H15A H 0.1793 0.6768 0.4358 0.053 Uiso 1 1 calc R U . . .
H15B H 0.1502 0.5629 0.3934 0.053 Uiso 1 1 calc R U . . .
H15C H 0.1329 0.6637 0.3059 0.053 Uiso 1 1 calc R U . . .
F1 F 0.10883(8) 1.06492(15) -0.2157(3) 0.0719(8) Uani 1 1 d . . . . .
F2 F 0.06352(12) 1.06178(16) -0.05763(18) 0.0699(7) Uani 1 1 d . . . . .
F3 F -0.02159(8) 1.18382(19) -0.17030(18) 0.0592(6) Uani 1 1 d . . . . .
O1 O 0.12686(7) 0.68486(14) -0.15878(15) 0.0205(4) Uani 1 1 d . . . . .
O2 O 0.20264(8) 0.75403(14) 0.15416(16) 0.0248(4) Uani 1 1 d . . . . .
O3 O 0.15919(8) 0.58351(15) 0.09465(16) 0.0248(4) Uani 1 1 d . . . . .

loop_
_atom_site_aniso_label
_atom_site_aniso_U_11
_atom_site_aniso_U_22
_atom_site_aniso_U_33
_atom_site_aniso_U_23
_atom_site_aniso_U_13
_atom_site_aniso_U_12
C1 0.0186(12) 0.0241(14) 0.0228(13) 0.0013(11) 0.0049(10) -0.0014(10)
C2 0.0183(11) 0.0247(14) 0.0181(13) -0.0010(11) 0.0040(9) -0.0030(10)
C3 0.0173(11) 0.0263(15) 0.0176(13) -0.0020(11) 0.0038(9) -0.0012(11)
C4 0.0154(11) 0.0216(14) 0.0204(13) 0.0007(11) 0.0050(10) -0.0026(10)
C5 0.0147(10) 0.0211(14) 0.0224(13) 0.0021(10) 0.0034(9) -0.0010(10)
C6 0.0213(12) 0.0290(15) 0.0197(13) -0.0003(11) 0.0038(10) 0.0011(11)
C7 0.0278(13) 0.0339(17) 0.0276(15) -0.0107(13) 0.0010(11) 0.0017(12)
C8 0.0192(11) 0.0266(15) 0.0175(13) 0.0002(11) 0.0056(9) 0.0010(11)
C9 0.0228(13) 0.0297(17) 0.0373(17) -0.0061(13) -0.0005(12) -0.0015(11)
C10 0.0274(18) 0.022(2) 0.024(2) 0.000 0.0071(16) 0.000
C11 0.0247(13) 0.0315(16) 0.0240(14) 0.0044(12) -0.0025(10) -0.0037(12)
C12 0.0220(12) 0.0269(15) 0.0212(14) 0.0038(11) 0.0054(10) 0.0002(11)
C13 0.0276(13) 0.0243(15) 0.0258(14) 0.0069(11) 0.0070(11) 0.0020(11)
C14 0.0313(14) 0.0394(18) 0.0264(15) 0.0072(13) 0.0012(12) 0.0021(13)
C15 0.0338(15) 0.049(2) 0.0254(15) 0.0034(13) 0.0116(12) 0.0060(14)
F1 0.0211(9) 0.0300(11) 0.168(2) 0.0045(13) 0.0266(11) -0.0043(8)
F2 0.1149(18) 0.0322(11) 0.0396(11) -0.0136(9) -0.0379(11) 0.0194(11)
F3 0.0423(10) 0.0808(16) 0.0482(12) -0.0364(11) -0.0054(8) 0.0276(10)
O1 0.0181(8) 0.0233(10) 0.0200(9) -0.0007(8) 0.0036(7) 0.0006(7)
O2 0.0270(9) 0.0236(10) 0.0208(9) 0.0018(8) -0.0016(7) -0.0019(8)
O3 0.0247(9) 0.0238(10) 0.0238(10) 0.0035(8) 0.0002(7) -0.0036(8)

loop_
_atom_type_symbol
_atom_type_description
_atom_type_scat_dispersion_real
_atom_type_scat_dispersion_imag
_atom_type_scat_source
C C 0.0033 0.0016 'International Tables Vol C Tables 4.2.6.8 and 6.1.1.4'
H H 0.0000 0.0000 'International Tables Vol C Tables 4.2.6.8 and 6.1.1.4'
F F 0.0171 0.0103 'International Tables Vol C Tables 4.2.6.8 and 6.1.1.4'
O O 0.0106 0.0060 'International Tables Vol C Tables 4.2.6.8 and 6.1.1.4'

loop_
_geom_angle_atom_site_label_1
_geom_angle_atom_site_label_2
_geom_angle_atom_site_label_3
_geom_angle
_geom_angle_site_symmetry_1
_geom_angle_site_symmetry_3
_geom_angle_publ_flag
O2 C1 O3 112.55(19) . . ?
O2 C1 C2 105.9(2) . . ?
O3 C1 C2 109.22(19) . . ?
O2 C1 H1 109.7 . . ?
O3 C1 H1 109.7 . . ?
C2 C1 H1 109.7 . . ?
C3 C2 O1 110.4(2) . . ?
C3 C2 C1 131.7(2) . . ?
O1 C2 C1 117.9(2) . . ?
C2 C3 C4 106.5(2) . . ?
C2 C3 H3 126.7 . . ?
C4 C3 H3 126.7 . . ?
C5 C4 C3 106.8(2) . . ?
C5 C4 C8 127.5(2) . . ?
C3 C4 C8 125.6(2) . . ?
C4 C5 O1 109.4(2) . . ?
C4 C5 C6 134.3(2) . . ?
O1 C5 C6 116.1(2) . . ?
C5 C6 C7 115.9(2) . . ?
C5 C6 H6A 108.3 . . ?
C7 C6 H6A 108.3 . . ?
C5 C6 H6B 108.3 . . ?
C7 C6 H6B 108.3 . . ?
H6A C6 H6B 107.4 . . ?
C6 C7 H7A 109.5 . . ?
C6 C7 H7B 109.5 . . ?
H7A C7 H7B 109.5 . . ?
C6 C7 H7C 109.5 . . ?
H7A C7 H7C 109.5 . . ?
H7B C7 H7C 109.5 . . ?
C8 C8 C4 129.17(13) 2_554 . ?
C8 C8 C9 111.23(14) 2_554 . ?
C4 C8 C9 119.6(2) . . ?
F2 C9 F1 105.4(2) . . ?
F2 C9 C8 112.2(2) . . ?
F1 C9 C8 112.2(2) . . ?
F2 C9 C10 110.2(2) . . ?
F1 C9 C10 110.5(2) . . ?
C8 C9 C10 106.5(2) . . ?
F3 C10 F3 107.2(3) . 2_554 ?
F3 C10 C9 111.24(13) . . ?
F3 C10 C9 111.41(14) 2_554 . ?
F3 C10 C9 111.41(14) . 2_554 ?
F3 C10 C9 111.24(13) 2_554 2_554 ?
C9 C10 C9 104.4(3) . 2_554 ?
O2 C11 C12 111.8(2) . . ?
O2 C11 H11A 109.3 . . ?
C12 C11 H11A 109.3 . . ?
O2 C11 H11B 109.3 . . ?
C12 C11 H11B 109.3 . . ?
H11A C11 H11B 107.9 . . ?
C13 C12 C11 106.6(2) . . ?
C13 C12 C15 110.5(2) . . ?
C11 C12 C15 110.6(2) . . ?
C13 C12 C14 109.6(2) . . ?
C11 C12 C14 108.4(2) . . ?
C15 C12 C14 111.0(2) . . ?
O3 C13 C12 111.6(2) . . ?
O3 C13 H13A 109.3 . . ?
C12 C13 H13A 109.3 . . ?
O3 C13 H13B 109.3 . . ?
C12 C13 H13B 109.3 . . ?
H13A C13 H13B 108.0 . . ?
C12 C14 H14A 109.5 . . ?
C12 C14 H14B 109.5 . . ?
H14A C14 H14B 109.5 . . ?
C12 C14 H14C 109.5 . . ?
H14A C14 H14C 109.5 . . ?
H14B C14 H14C 109.5 . . ?
C12 C15 H15A 109.5 . . ?
C12 C15 H15B 109.5 . . ?
H15A C15 H15B 109.5 . . ?
C12 C15 H15C 109.5 . . ?
H15A C15 H15C 109.5 . . ?
H15B C15 H15C 109.5 . . ?
C2 O1 C5 106.85(19) . . ?
C1 O2 C11 110.6(2) . . ?
C1 O3 C13 109.96(18) . . ?

loop_
_geom_bond_atom_site_label_1
_geom_bond_atom_site_label_2
_geom_bond_distance
_geom_bond_site_symmetry_2
_geom_bond_publ_flag
C1 O2 1.402(3) . ?
C1 O3 1.409(3) . ?
C1 C2 1.489(3) . ?
C1 H1 0.9800 . ?
C2 C3 1.343(4) . ?
C2 O1 1.377(3) . ?
C3 C4 1.437(3) . ?
C3 H3 0.9300 . ?
C4 C5 1.359(3) . ?
C4 C8 1.465(3) . ?
C5 O1 1.378(3) . ?
C5 C6 1.489(3) . ?
C6 C7 1.525(4) . ?
C6 H6A 0.9700 . ?
C6 H6B 0.9700 . ?
C7 H7A 0.9600 . ?
C7 H7B 0.9600 . ?
C7 H7C 0.9600 . ?
C8 C8 1.347(5) 2_554 ?
C8 C9 1.490(4) . ?
C9 F2 1.352(3) . ?
C9 F1 1.353(3) . ?
C9 C10 1.536(4) . ?
C10 F3 1.327(3) . ?
C10 F3 1.327(3) 2_554 ?
C10 C9 1.536(4) 2_554 ?
C11 O2 1.437(3) . ?
C11 C12 1.524(4) . ?
C11 H11A 0.9700 . ?
C11 H11B 0.9700 . ?
C12 C13 1.518(4) . ?
C12 C15 1.530(4) . ?
C12 C14 1.531(4) . ?
C13 O3 1.440(3) . ?
C13 H13A 0.9700 . ?
C13 H13B 0.9700 . ?
C14 H14A 0.9600 . ?
C14 H14B 0.9600 . ?
C14 H14C 0.9600 . ?
C15 H15A 0.9600 . ?
C15 H15B 0.9600 . ?
C15 H15C 0.9600 . ?

loop_
_geom_torsion_atom_site_label_1
_geom_torsion_atom_site_label_2
_geom_torsion_atom_site_label_3
_geom_torsion_atom_site_label_4
_geom_torsion
_geom_torsion_site_symmetry_1
_geom_torsion_site_symmetry_2
_geom_torsion_site_symmetry_3
_geom_torsion_site_symmetry_4
_geom_torsion_publ_flag
O2 C1 C2 C3 -10.0(3) . . . . ?
O3 C1 C2 C3 111.4(3) . . . . ?
O2 C1 C2 O1 166.99(18) . . . . ?
O3 C1 C2 O1 -71.6(3) . . . . ?
O1 C2 C3 C4 0.8(3) . . . . ?
C1 C2 C3 C4 178.0(2) . . . . ?
C2 C3 C4 C5 -1.3(3) . . . . ?
C2 C3 C4 C8 -179.1(2) . . . . ?
C3 C4 C5 O1 1.2(2) . . . . ?
C8 C4 C5 O1 179.0(2) . . . . ?
C3 C4 C5 C6 -172.8(2) . . . . ?
C8 C4 C5 C6 5.0(4) . . . . ?
C4 C5 C6 C7 -123.8(3) . . . . ?
O1 C5 C6 C7 62.5(3) . . . . ?
C5 C4 C8 C8 47.6(5) . . . 2_554 ?
C3 C4 C8 C8 -135.0(3) . . . 2_554 ?
C5 C4 C8 C9 -133.1(3) . . . . ?
C3 C4 C8 C9 44.3(3) . . . . ?
C8 C8 C9 F2 116.7(3) 2_554 . . . ?
C4 C8 C9 F2 -62.8(3) . . . . ?
C8 C8 C9 F1 -125.0(3) 2_554 . . . ?
C4 C8 C9 F1 55.6(3) . . . . ?
C8 C8 C9 C10 -4.0(3) 2_554 . . . ?
C4 C8 C9 C10 176.60(18) . . . . ?
F2 C9 C10 F3 -0.2(3) . . . . ?
F1 C9 C10 F3 -116.3(2) . . . . ?
C8 C9 C10 F3 121.6(2) . . . . ?
F2 C9 C10 F3 119.3(3) . . . 2_554 ?
F1 C9 C10 F3 3.3(3) . . . 2_554 ?
C8 C9 C10 F3 -118.8(2) . . . 2_554 ?
F2 C9 C10 C9 -120.5(2) . . . 2_554 ?
F1 C9 C10 C9 123.4(2) . . . 2_554 ?
C8 C9 C10 C9 1.35(11) . . . 2_554 ?
O2 C11 C12 C13 52.9(3) . . . . ?
O2 C11 C12 C15 -67.2(3) . . . . ?
O2 C11 C12 C14 170.9(2) . . . . ?
C11 C12 C13 O3 -53.7(3) . . . . ?
C15 C12 C13 O3 66.6(3) . . . . ?
C14 C12 C13 O3 -170.9(2) . . . . ?
C3 C2 O1 C5 -0.1(2) . . . . ?
C1 C2 O1 C5 -177.7(2) . . . . ?
C4 C5 O1 C2 -0.8(2) . . . . ?
C6 C5 O1 C2 174.52(19) . . . . ?
O3 C1 O2 C11 60.7(2) . . . . ?
C2 C1 O2 C11 179.97(18) . . . . ?
C12 C11 O2 C1 -57.0(3) . . . . ?
O2 C1 O3 C13 -61.2(2) . . . . ?
C2 C1 O3 C13 -178.6(2) . . . . ?
C12 C13 O3 C1 58.4(2) . . . . ?
